data_1517015
loop_
_publ_author_name
'Vladimir V. Burlakov'
'Konstantin A. Lyssenko'
'Anke Spannenberg'
'Wolfgang Baumann'
'Perdita Arndt'
'Vladimir B. Shur'
'Uwe Rosenthal'

_publ_section_title
;
 Reactivity of functionalised decamethyltitanocenes: Synthesis and
 structure of chiral monocyclopentadienyl titanium halogenides
;
_journal_name_full
;
Inorganica Chimica Acta
;
_journal_page_first 76
_journal_page_last 80
_journal_volume 401
_journal_year 2013
_chemical_formula_moiety 'C22 H35 Cl3 Ti'
_chemical_formula_sum 'C22 H35 Cl3 Ti'
_chemical_formula_weight 453.75
_space_group_IT_number 2
_symmetry_cell_setting triclinic
_symmetry_space_group_name_Hall '-P 1'
_symmetry_space_group_name_H-M 'P -1'
_atom_sites_solution_hydrogens geom
_atom_sites_solution_primary direct
_atom_sites_solution_secondary difmap
_cell_angle_alpha 103.627(5)
_cell_angle_beta 97.146(5)
_cell_angle_gamma 112.576(5)
_cell_formula_units_Z 2
_cell_length_a 9.3969(10)
_cell_length_b 11.5366(11)
_cell_length_c 11.951(2)
_cell_measurement_reflns_used 2021
_cell_measurement_temperature 100(2)
_cell_measurement_theta_max 28
_cell_measurement_theta_min 3
_cell_volume 1128.8(3)
_computing_cell_refinement 'Bruker SAINT'
_computing_data_collection 'Bruker APEX II'
_computing_data_reduction 'Bruker SAINT'
_computing_molecular_graphics 'Bruker SHELXTL'
_computing_publication_material 'Bruker SHELXTL'
_computing_structure_refinement 'SHELXL-97 (Sheldrick, 1997)'
_computing_structure_solution 'SHELXS-97 (Sheldrick, 1997)'
_diffrn_ambient_temperature 100(2)
_diffrn_measured_fraction_theta_full 0.985
_diffrn_measured_fraction_theta_max 0.985
_diffrn_measurement_device_type 'Bruker APEX II CCD area detector''
_diffrn_measurement_method 'omega scans'
_diffrn_radiation_monochromator graphite
_diffrn_radiation_source 'fine-focus sealed tube'
_diffrn_radiation_type MoK\a
_diffrn_radiation_wavelength 0.71073
_diffrn_reflns_av_R_equivalents 0.0270
_diffrn_reflns_av_sigmaI/netI 0.0492
_diffrn_reflns_limit_h_max 10
_diffrn_reflns_limit_h_min -12
_diffrn_reflns_limit_k_max 15
_diffrn_reflns_limit_k_min -15
_diffrn_reflns_limit_l_max 15
_diffrn_reflns_limit_l_min -15
_diffrn_reflns_number 9666
_diffrn_reflns_theta_full 28.00
_diffrn_reflns_theta_max 28.00
_diffrn_reflns_theta_min 1.81
_exptl_absorpt_coefficient_mu 0.739
_exptl_absorpt_correction_T_max 0.878
_exptl_absorpt_correction_T_min 0.787
_exptl_absorpt_correction_type multi-scan
_exptl_absorpt_process_details SADABS
_exptl_crystal_colour red
_exptl_crystal_density_diffrn 1.335
_exptl_crystal_density_method 'not measured'
_exptl_crystal_description prism
_exptl_crystal_F_000 480
_exptl_crystal_size_max 0.34
_exptl_crystal_size_mid 0.20
_exptl_crystal_size_min 0.18
_refine_diff_density_max 0.394
_refine_diff_density_min -0.354
_refine_diff_density_rms 0.065
_refine_ls_extinction_method none
_refine_ls_goodness_of_fit_ref 0.931
_refine_ls_hydrogen_treatment constr
_refine_ls_matrix_type full
_refine_ls_number_parameters 244
_refine_ls_number_reflns 5378
_refine_ls_number_restraints 0
_refine_ls_restrained_S_all 0.931
_refine_ls_R_factor_all 0.0567
_refine_ls_R_factor_gt 0.0359
_refine_ls_shift/su_max 0.000
_refine_ls_shift/su_mean 0.000
_refine_ls_structure_factor_coef Fsqd
_refine_ls_weighting_details 'calc w=1/[\s^2^(Fo^2^)+(0.0470P)^2^+0.5026P] where P=(Fo^2^+2Fc^2^)/3'
_refine_ls_weighting_scheme calc
_refine_ls_wR_factor_gt 0.0810
_refine_ls_wR_factor_ref 0.0921
_reflns_number_gt 4081
_reflns_number_total 5378
_reflns_threshold_expression I>2\s(I)
_cod_data_source_file ICA-2013-401-76-86-2.cif
_cod_data_source_block w
_cod_database_code 1517015

loop_
_symmetry_equiv_pos_as_xyz
'x, y, z'
'-x, -y, -z'

loop_
_atom_site_label
_atom_site_type_symbol
_atom_site_fract_x
_atom_site_fract_y
_atom_site_fract_z
_atom_site_U_iso_or_equiv
_atom_site_adp_type
_atom_site_occupancy
_atom_site_symmetry_multiplicity
_atom_site_calc_flag
_atom_site_refinement_flags
Ti1 Ti 0.98517(4) 0.73419(4) 0.38913(3) 0.01450(10) Uani 1 1 d .
Cl1 Cl 1.16341(6) 0.65497(5) 0.34902(5) 0.02308(13) Uani 1 1 d .
Cl2 Cl 1.00591(7) 0.75935(6) 0.58338(5) 0.02682(13) Uani 1 1 d .
Cl3 Cl 1.10162(6) 0.93892(5) 0.37718(5) 0.02191(12) Uani 1 1 d .
C1 C 0.7485(2) 0.72324(19) 0.28607(17) 0.0147(4) Uani 1 1 d .
C2 C 0.7092(2) 0.6545(2) 0.37030(18) 0.0166(4) Uani 1 1 d .
C3 C 0.7446(3) 0.5439(2) 0.34062(19) 0.0193(4) Uani 1 1 d .
C4 C 0.8022(3) 0.5418(2) 0.23617(18) 0.0184(4) Uani 1 1 d .
C5 C 0.8059(2) 0.6532(2) 0.20194(17) 0.0155(4) Uani 1 1 d .
C6 C 0.8559(3) 0.6836(2) 0.09359(19) 0.0210(4) Uani 1 1 d .
H6A H 0.8484 0.6017 0.0381 0.025 Uiso 1 1 calc R
H6B H 0.9688 0.7482 0.1177 0.025 Uiso 1 1 calc R
C7 C 0.7594(2) 0.7394(2) 0.02585(17) 0.0159(4) Uani 1 1 d .
H7A H 0.7965 0.8341 0.0728 0.019 Uiso 1 1 calc R
C8 C 0.5835(2) 0.67149(19) 0.01845(17) 0.0151(4) Uani 1 1 d .
H8A H 0.5232 0.5988 -0.0509 0.018 Uiso 1 1 calc R
C9 C 0.5012(2) 0.69930(19) 0.09548(18) 0.0159(4) Uani 1 1 d .
H9A H 0.3903 0.6446 0.0698 0.019 Uiso 1 1 calc R
C10 C 0.5505(2) 0.80132(19) 0.21597(18) 0.0165(4) Uani 1 1 d .
H10A H 0.4820 0.7556 0.2642 0.020 Uiso 1 1 calc R
C11 C 0.7225(2) 0.8434(2) 0.28300(18) 0.0170(4) Uani 1 1 d .
H11A H 0.7977 0.8950 0.2429 0.020 Uiso 1 1 calc R
H11B H 0.7426 0.9000 0.3650 0.020 Uiso 1 1 calc R
C12 C 0.6332(3) 0.6902(2) 0.46857(19) 0.0229(5) Uani 1 1 d .
H12A H 0.5184 0.6547 0.4370 0.034 Uiso 1 1 calc R
H12B H 0.6777 0.7865 0.5018 0.034 Uiso 1 1 calc R
H12C H 0.6540 0.6526 0.5308 0.034 Uiso 1 1 calc R
C13 C 0.7198(3) 0.4434(2) 0.4054(2) 0.0264(5) Uani 1 1 d .
H13A H 0.6142 0.3701 0.3702 0.040 Uiso 1 1 calc R
H13B H 0.7282 0.4846 0.4891 0.040 Uiso 1 1 calc R
H13C H 0.8009 0.4100 0.3992 0.040 Uiso 1 1 calc R
C14 C 0.8392(3) 0.4330(2) 0.17088(19) 0.0238(5) Uani 1 1 d .
H14A H 0.9140 0.4662 0.1233 0.036 Uiso 1 1 calc R
H14B H 0.7412 0.3600 0.1187 0.036 Uiso 1 1 calc R
H14C H 0.8867 0.4016 0.2280 0.036 Uiso 1 1 calc R
C15 C 0.7924(3) 0.73740(19) -0.09959(17) 0.0165(4) Uani 1 1 d .
C16 C 0.9716(3) 0.8107(2) -0.0874(2) 0.0232(5) Uani 1 1 d .
H16A H 0.9907 0.8224 -0.1636 0.035 Uiso 1 1 calc R
H16B H 1.0251 0.7592 -0.0636 0.035 Uiso 1 1 calc R
H16C H 1.0133 0.8973 -0.0271 0.035 Uiso 1 1 calc R
C17 C 0.7095(3) 0.8109(2) -0.1518(2) 0.0252(5) Uani 1 1 d .
H17A H 0.7331 0.8150 -0.2287 0.038 Uiso 1 1 calc R
H17B H 0.7478 0.9006 -0.0977 0.038 Uiso 1 1 calc R
H17C H 0.5946 0.7640 -0.1623 0.038 Uiso 1 1 calc R
C18 C 0.7332(3) 0.5981(2) -0.18608(19) 0.0236(5) Uani 1 1 d .
H18A H 0.7615 0.6040 -0.2614 0.035 Uiso 1 1 calc R
H18B H 0.6176 0.5522 -0.1999 0.035 Uiso 1 1 calc R
H18C H 0.7826 0.5491 -0.1523 0.035 Uiso 1 1 calc R
C19 C 0.5106(3) 0.9205(2) 0.21261(18) 0.0167(4) Uani 1 1 d .
C20 C 0.5279(3) 1.0016(2) 0.33958(19) 0.0236(5) Uani 1 1 d .
H20A H 0.4955 1.0724 0.3372 0.035 Uiso 1 1 calc R
H20B H 0.6389 1.0401 0.3838 0.035 Uiso 1 1 calc R
H20C H 0.4604 0.9441 0.3789 0.035 Uiso 1 1 calc R
C21 C 0.3369(3) 0.8656(2) 0.1447(2) 0.0214(5) Uani 1 1 d .
H21A H 0.3036 0.9374 0.1545 0.032 Uiso 1 1 calc R
H21B H 0.2695 0.7983 0.1758 0.032 Uiso 1 1 calc R
H21C H 0.3268 0.8260 0.0603 0.032 Uiso 1 1 calc R
C22 C 0.6179(3) 1.0090(2) 0.1515(2) 0.0227(5) Uani 1 1 d .
H22C H 0.5827 1.0771 0.1439 0.034 Uiso 1 1 calc R
H22D H 0.6122 0.9556 0.0726 0.034 Uiso 1 1 calc R
H22A H 0.7276 1.0511 0.1990 0.034 Uiso 1 1 calc R

loop_
_atom_site_aniso_label
_atom_site_aniso_U_11
_atom_site_aniso_U_22
_atom_site_aniso_U_33
_atom_site_aniso_U_23
_atom_site_aniso_U_13
_atom_site_aniso_U_12
Ti1 0.01391(19) 0.01806(18) 0.01330(18) 0.00507(13) 0.00321(14) 0.00854(15)
Cl1 0.0200(3) 0.0284(3) 0.0286(3) 0.0112(2) 0.0080(2) 0.0163(2)
Cl2 0.0235(3) 0.0391(3) 0.0142(3) 0.0072(2) 0.0034(2) 0.0105(3)
Cl3 0.0182(3) 0.0184(2) 0.0270(3) 0.0061(2) 0.0032(2) 0.0069(2)
C1 0.0132(10) 0.0175(9) 0.0135(9) 0.0033(7) 0.0001(8) 0.0083(8)
C2 0.0110(10) 0.0225(10) 0.0158(10) 0.0065(8) 0.0027(8) 0.0064(8)
C3 0.0167(11) 0.0191(10) 0.0197(11) 0.0066(8) -0.0007(8) 0.0065(9)
C4 0.0169(11) 0.0199(10) 0.0164(10) 0.0022(8) -0.0009(8) 0.0095(9)
C5 0.0127(10) 0.0213(10) 0.0140(9) 0.0048(8) 0.0020(8) 0.0097(8)
C6 0.0221(12) 0.0288(11) 0.0177(10) 0.0088(9) 0.0056(9) 0.0154(10)
C7 0.0158(10) 0.0196(10) 0.0146(10) 0.0066(8) 0.0041(8) 0.0091(8)
C8 0.0166(10) 0.0144(9) 0.0148(9) 0.0048(7) 0.0012(8) 0.0077(8)
C9 0.0135(10) 0.0173(9) 0.0179(10) 0.0061(8) 0.0015(8) 0.0081(8)
C10 0.0165(10) 0.0180(10) 0.0171(10) 0.0062(8) 0.0042(8) 0.0090(8)
C11 0.0189(11) 0.0187(10) 0.0148(10) 0.0039(8) 0.0023(8) 0.0107(9)
C12 0.0201(12) 0.0327(12) 0.0205(11) 0.0112(9) 0.0078(9) 0.0133(10)
C13 0.0284(13) 0.0260(11) 0.0290(12) 0.0134(10) 0.0057(10) 0.0134(10)
C14 0.0304(13) 0.0224(11) 0.0206(11) 0.0026(8) 0.0026(9) 0.0167(10)
C15 0.0207(11) 0.0178(10) 0.0129(9) 0.0058(8) 0.0050(8) 0.0094(9)
C16 0.0233(12) 0.0265(11) 0.0217(11) 0.0095(9) 0.0102(9) 0.0099(10)
C17 0.0316(13) 0.0274(12) 0.0240(12) 0.0123(9) 0.0088(10) 0.0171(11)
C18 0.0284(13) 0.0238(11) 0.0193(11) 0.0046(9) 0.0088(9) 0.0121(10)
C19 0.0170(11) 0.0185(10) 0.0181(10) 0.0058(8) 0.0039(8) 0.0112(9)
C20 0.0271(13) 0.0255(11) 0.0228(11) 0.0050(9) 0.0072(9) 0.0171(10)
C21 0.0185(11) 0.0218(10) 0.0279(12) 0.0084(9) 0.0054(9) 0.0123(9)
C22 0.0217(12) 0.0212(11) 0.0278(12) 0.0104(9) 0.0069(9) 0.0099(9)

loop_
_atom_type_symbol
_atom_type_description
_atom_type_scat_dispersion_real
_atom_type_scat_dispersion_imag
_atom_type_scat_source
C C 0.0033 0.0016 'International Tables Vol C Tables 4.2.6.8 and 6.1.1.4'
H H 0.0000 0.0000 'International Tables Vol C Tables 4.2.6.8 and 6.1.1.4'
Cl Cl 0.1484 0.1585 'International Tables Vol C Tables 4.2.6.8 and 6.1.1.4'
Ti Ti 0.2776 0.4457 'International Tables Vol C Tables 4.2.6.8 and 6.1.1.4'

loop_
_geom_angle_atom_site_label_1
_geom_angle_atom_site_label_2
_geom_angle_atom_site_label_3
_geom_angle
Cl3 Ti1 Cl2 105.30(3)
Cl3 Ti1 Cl1 102.19(3)
Cl2 Ti1 Cl1 102.72(3)
Cl3 Ti1 C1 86.48(5)
Cl2 Ti1 C1 115.25(5)
Cl1 Ti1 C1 137.32(5)
Cl3 Ti1 C3 145.09(5)
Cl2 Ti1 C3 91.09(6)
Cl1 Ti1 C3 103.93(6)
C1 Ti1 C3 58.61(7)
Cl3 Ti1 C2 114.19(5)
Cl2 Ti1 C2 86.36(5)
Cl1 Ti1 C2 138.74(6)
C1 Ti1 C2 35.20(7)
C3 Ti1 C2 35.03(7)
Cl3 Ti1 C5 93.49(5)
Cl2 Ti1 C5 144.73(6)
Cl1 Ti1 C5 102.05(5)
C1 Ti1 C5 35.31(7)
C3 Ti1 C5 58.66(7)
C2 Ti1 C5 58.56(7)
Cl3 Ti1 C4 127.31(6)
Cl2 Ti1 C4 124.20(6)
Cl1 Ti1 C4 84.79(5)
C1 Ti1 C4 58.40(7)
C3 Ti1 C4 35.02(7)
C2 Ti1 C4 58.13(7)
C5 Ti1 C4 35.13(7)
C2 C1 C5 108.12(17)
C2 C1 C11 125.08(18)
C5 C1 C11 126.68(18)
C2 C1 Ti1 72.72(11)
C5 C1 Ti1 72.97(11)
C11 C1 Ti1 123.30(14)
C3 C2 C1 108.23(18)
C3 C2 C12 126.69(19)
C1 C2 C12 124.96(18)
C3 C2 Ti1 72.34(12)
C1 C2 Ti1 72.08(11)
C12 C2 Ti1 124.40(14)
C2 C3 C4 107.97(18)
C2 C3 C13 126.1(2)
C4 C3 C13 125.88(19)
C2 C3 Ti1 72.63(12)
C4 C3 Ti1 73.08(12)
C13 C3 Ti1 121.82(15)
C3 C4 C5 108.42(17)
C3 C4 C14 123.99(19)
C5 C4 C14 127.44(19)
C3 C4 Ti1 71.90(12)
C5 C4 Ti1 72.30(12)
C14 C4 Ti1 125.20(15)
C4 C5 C1 107.25(18)
C4 C5 C6 124.54(18)
C1 C5 C6 128.17(18)
C4 C5 Ti1 72.56(11)
C1 C5 Ti1 71.72(11)
C6 C5 Ti1 122.97(14)
C5 C6 C7 115.96(17)
C5 C6 H6A 108.3
C7 C6 H6A 108.3
C5 C6 H6B 108.3
C7 C6 H6B 108.3
H6A C6 H6B 107.4
C8 C7 C6 112.27(17)
C8 C7 C15 111.43(16)
C6 C7 C15 112.26(16)
C8 C7 H7A 106.8
C6 C7 H7A 106.8
C15 C7 H7A 106.8
C9 C8 C7 129.16(19)
C9 C8 H8A 115.4
C7 C8 H8A 115.4
C8 C9 C10 132.3(2)
C8 C9 H9A 113.8
C10 C9 H9A 113.8
C9 C10 C11 113.56(16)
C9 C10 C19 113.01(16)
C11 C10 C19 113.52(16)
C9 C10 H10A 105.2
C11 C10 H10A 105.2
C19 C10 H10A 105.2
C1 C11 C10 109.96(17)
C1 C11 H11A 109.7
C10 C11 H11A 109.7
C1 C11 H11B 109.7
C10 C11 H11B 109.7
H11A C11 H11B 108.2
C2 C12 H12A 109.5
C2 C12 H12B 109.5
H12A C12 H12B 109.5
C2 C12 H12C 109.5
H12A C12 H12C 109.5
H12B C12 H12C 109.5
C3 C13 H13A 109.5
C3 C13 H13B 109.5
H13A C13 H13B 109.5
C3 C13 H13C 109.5
H13A C13 H13C 109.5
H13B C13 H13C 109.5
C4 C14 H14A 109.5
C4 C14 H14B 109.5
H14A C14 H14B 109.5
C4 C14 H14C 109.5
H14A C14 H14C 109.5
H14B C14 H14C 109.5
C17 C15 C18 108.78(18)
C17 C15 C16 108.35(17)
C18 C15 C16 108.33(17)
C17 C15 C7 107.97(16)
C18 C15 C7 113.69(17)
C16 C15 C7 109.59(17)
C15 C16 H16A 109.5
C15 C16 H16B 109.5
H16A C16 H16B 109.5
C15 C16 H16C 109.5
H16A C16 H16C 109.5
H16B C16 H16C 109.5
C15 C17 H17A 109.5
C15 C17 H17B 109.5
H17A C17 H17B 109.5
C15 C17 H17C 109.5
H17A C17 H17C 109.5
H17B C17 H17C 109.5
C15 C18 H18A 109.5
C15 C18 H18B 109.5
H18A C18 H18B 109.5
C15 C18 H18C 109.5
H18A C18 H18C 109.5
H18B C18 H18C 109.5
C22 C19 C20 109.79(18)
C22 C19 C21 109.29(17)
C20 C19 C21 108.17(17)
C22 C19 C10 111.74(17)
C20 C19 C10 109.48(16)
C21 C19 C10 108.29(16)
C19 C20 H20A 109.5
C19 C20 H20B 109.5
H20A C20 H20B 109.5
C19 C20 H20C 109.5
H20A C20 H20C 109.5
H20B C20 H20C 109.5
C19 C21 H21A 109.5
C19 C21 H21B 109.5
H21A C21 H21B 109.5
C19 C21 H21C 109.5
H21A C21 H21C 109.5
H21B C21 H21C 109.5
C19 C22 H22C 109.5
C19 C22 H22D 109.5
H22C C22 H22D 109.5
C19 C22 H22A 109.5
H22C C22 H22A 109.5
H22D C22 H22A 109.5

loop_
_geom_bond_atom_site_label_1
_geom_bond_atom_site_label_2
_geom_bond_distance
Ti1 Cl3 2.2382(7)
Ti1 Cl2 2.2446(7)
Ti1 Cl1 2.2449(6)
Ti1 C1 2.3467(19)
Ti1 C3 2.351(2)
Ti1 C2 2.355(2)
Ti1 C5 2.363(2)
Ti1 C4 2.366(2)
C1 C2 1.422(3)
C1 C5 1.428(3)
C1 C11 1.504(3)
C2 C3 1.416(3)
C2 C12 1.505(3)
C3 C4 1.419(3)
C3 C13 1.503(3)
C4 C5 1.427(3)
C4 C14 1.500(3)
C5 C6 1.503(3)
C6 C7 1.549(3)
C6 H6A 0.9900
C6 H6B 0.9900
C7 C8 1.514(3)
C7 C15 1.565(3)
C7 H7A 1.0000
C8 C9 1.333(3)
C8 H8A 0.9500
C9 C10 1.513(3)
C9 H9A 0.9500
C10 C11 1.544(3)
C10 C19 1.566(3)
C10 H10A 1.0000
C11 H11A 0.9900
C11 H11B 0.9900
C12 H12A 0.9800
C12 H12B 0.9800
C12 H12C 0.9800
C13 H13A 0.9800
C13 H13B 0.9800
C13 H13C 0.9800
C14 H14A 0.9800
C14 H14B 0.9800
C14 H14C 0.9800
C15 C17 1.533(3)
C15 C18 1.532(3)
C15 C16 1.536(3)
C16 H16A 0.9800
C16 H16B 0.9800
C16 H16C 0.9800
C17 H17A 0.9800
C17 H17B 0.9800
C17 H17C 0.9800
C18 H18A 0.9800
C18 H18B 0.9800
C18 H18C 0.9800
C19 C22 1.528(3)
C19 C20 1.535(3)
C19 C21 1.536(3)
C20 H20A 0.9800
C20 H20B 0.9800
C20 H20C 0.9800
C21 H21A 0.9800
C21 H21B 0.9800
C21 H21C 0.9800
C22 H22C 0.9800
C22 H22D 0.9800
C22 H22A 0.9800

loop_
_geom_torsion_atom_site_label_1
_geom_torsion_atom_site_label_2
_geom_torsion_atom_site_label_3
_geom_torsion_atom_site_label_4
_geom_torsion
Cl3 Ti1 C1 C2 -143.06(11)
Cl2 Ti1 C1 C2 -37.79(12)
Cl1 Ti1 C1 C2 112.73(12)
C3 Ti1 C1 C2 36.95(12)
C5 Ti1 C1 C2 115.84(17)
C4 Ti1 C1 C2 78.27(13)
Cl3 Ti1 C1 C5 101.10(12)
Cl2 Ti1 C1 C5 -153.63(10)
Cl1 Ti1 C1 C5 -3.11(16)
C3 Ti1 C1 C5 -78.89(13)
C2 Ti1 C1 C5 -115.84(17)
C4 Ti1 C1 C5 -37.57(12)
Cl3 Ti1 C1 C11 -22.01(16)
Cl2 Ti1 C1 C11 83.26(16)
Cl1 Ti1 C1 C11 -126.22(14)
C3 Ti1 C1 C11 158.00(19)
C2 Ti1 C1 C11 121.1(2)
C5 Ti1 C1 C11 -123.1(2)
C4 Ti1 C1 C11 -160.68(19)
C5 C1 C2 C3 1.1(2)
C11 C1 C2 C3 177.30(19)
Ti1 C1 C2 C3 -63.75(14)
C5 C1 C2 C12 -175.22(19)
C11 C1 C2 C12 0.9(3)
Ti1 C1 C2 C12 119.9(2)
C5 C1 C2 Ti1 64.89(14)
C11 C1 C2 Ti1 -118.95(19)
Cl3 Ti1 C2 C3 157.73(10)
Cl2 Ti1 C2 C3 -97.12(12)
Cl1 Ti1 C2 C3 8.07(16)
C1 Ti1 C2 C3 116.62(17)
C5 Ti1 C2 C3 79.05(13)
C4 Ti1 C2 C3 37.52(12)
Cl3 Ti1 C2 C1 41.11(12)
Cl2 Ti1 C2 C1 146.26(11)
Cl1 Ti1 C2 C1 -108.55(12)
C3 Ti1 C2 C1 -116.62(17)
C5 Ti1 C2 C1 -37.57(11)
C4 Ti1 C2 C1 -79.10(12)
Cl3 Ti1 C2 C12 -79.45(17)
Cl2 Ti1 C2 C12 25.70(16)
Cl1 Ti1 C2 C12 130.89(15)
C1 Ti1 C2 C12 -120.6(2)
C3 Ti1 C2 C12 122.8(2)
C5 Ti1 C2 C12 -158.1(2)
C4 Ti1 C2 C12 160.3(2)
C1 C2 C3 C4 -1.5(2)
C12 C2 C3 C4 174.8(2)
Ti1 C2 C3 C4 -65.04(15)
C1 C2 C3 C13 -179.3(2)
C12 C2 C3 C13 -3.0(3)
Ti1 C2 C3 C13 117.1(2)
C1 C2 C3 Ti1 63.58(14)
C12 C2 C3 Ti1 -120.1(2)
Cl3 Ti1 C3 C2 -37.16(17)
Cl2 Ti1 C3 C2 82.08(11)
Cl1 Ti1 C3 C2 -174.53(11)
C1 Ti1 C3 C2 -37.13(11)
C5 Ti1 C3 C2 -78.74(12)
C4 Ti1 C3 C2 -115.66(17)
Cl3 Ti1 C3 C4 78.49(15)
Cl2 Ti1 C3 C4 -162.26(11)
Cl1 Ti1 C3 C4 -58.87(12)
C1 Ti1 C3 C4 78.52(12)
C2 Ti1 C3 C4 115.66(17)
C5 Ti1 C3 C4 36.92(11)
Cl3 Ti1 C3 C13 -159.35(13)
Cl2 Ti1 C3 C13 -40.10(17)
Cl1 Ti1 C3 C13 63.29(18)
C1 Ti1 C3 C13 -159.3(2)
C2 Ti1 C3 C13 -122.2(2)
C5 Ti1 C3 C13 159.1(2)
C4 Ti1 C3 C13 122.2(2)
C2 C3 C4 C5 1.2(2)
C13 C3 C4 C5 179.1(2)
Ti1 C3 C4 C5 -63.52(15)
C2 C3 C4 C14 -174.5(2)
C13 C3 C4 C14 3.3(3)
Ti1 C3 C4 C14 120.7(2)
C2 C3 C4 Ti1 64.74(14)
C13 C3 C4 Ti1 -117.4(2)
Cl3 Ti1 C4 C3 -135.17(11)
Cl2 Ti1 C4 C3 21.61(14)
Cl1 Ti1 C4 C3 123.46(11)
C1 Ti1 C4 C3 -79.19(13)
C2 Ti1 C4 C3 -37.54(12)
C5 Ti1 C4 C3 -116.95(17)
Cl3 Ti1 C4 C5 -18.22(14)
Cl2 Ti1 C4 C5 138.56(10)
Cl1 Ti1 C4 C5 -119.59(12)
C1 Ti1 C4 C5 37.76(11)
C3 Ti1 C4 C5 116.95(17)
C2 Ti1 C4 C5 79.41(13)
Cl3 Ti1 C4 C14 105.54(17)
Cl2 Ti1 C4 C14 -97.67(18)
Cl1 Ti1 C4 C14 4.17(17)
C1 Ti1 C4 C14 161.5(2)
C3 Ti1 C4 C14 -119.3(2)
C2 Ti1 C4 C14 -156.8(2)
C5 Ti1 C4 C14 123.8(2)
C3 C4 C5 C1 -0.5(2)
C14 C4 C5 C1 175.0(2)
Ti1 C4 C5 C1 -63.78(14)
C3 C4 C5 C6 -178.30(19)
C14 C4 C5 C6 -2.7(4)
Ti1 C4 C5 C6 118.4(2)
C3 C4 C5 Ti1 63.26(15)
C14 C4 C5 Ti1 -121.2(2)
C2 C1 C5 C4 -0.4(2)
C11 C1 C5 C4 -176.46(19)
Ti1 C1 C5 C4 64.34(14)
C2 C1 C5 C6 177.3(2)
C11 C1 C5 C6 1.2(3)
Ti1 C1 C5 C6 -118.0(2)
C2 C1 C5 Ti1 -64.72(14)
C11 C1 C5 Ti1 119.2(2)
Cl3 Ti1 C5 C4 165.57(12)
Cl2 Ti1 C5 C4 -71.45(15)
Cl1 Ti1 C5 C4 62.31(12)
C1 Ti1 C5 C4 -115.53(18)
C3 Ti1 C5 C4 -36.79(12)
C2 Ti1 C5 C4 -78.08(13)
Cl3 Ti1 C5 C1 -78.89(11)
Cl2 Ti1 C5 C1 44.08(16)
Cl1 Ti1 C5 C1 177.85(11)
C3 Ti1 C5 C1 78.74(13)
C2 Ti1 C5 C1 37.45(12)
C4 Ti1 C5 C1 115.53(18)
Cl3 Ti1 C5 C6 45.26(15)
Cl2 Ti1 C5 C6 168.24(11)
Cl1 Ti1 C5 C6 -58.00(16)
C1 Ti1 C5 C6 124.2(2)
C3 Ti1 C5 C6 -157.10(18)
C2 Ti1 C5 C6 161.61(18)
C4 Ti1 C5 C6 -120.3(2)
C4 C5 C6 C7 141.4(2)
C1 C5 C6 C7 -35.9(3)
Ti1 C5 C6 C7 -127.85(17)
C5 C6 C7 C8 -40.3(2)
C5 C6 C7 C15 -166.79(18)
C6 C7 C8 C9 86.8(3)
C15 C7 C8 C9 -146.3(2)
C7 C8 C9 C10 -2.4(4)
C8 C9 C10 C11 -27.2(3)
C8 C9 C10 C19 104.0(2)
C2 C1 C11 C10 -84.0(2)
C5 C1 C11 C10 91.4(2)
Ti1 C1 C11 C10 -175.56(13)
C9 C10 C11 C1 -51.3(2)
C19 C10 C11 C1 177.76(16)
C8 C7 C15 C17 60.5(2)
C6 C7 C15 C17 -172.55(18)
C8 C7 C15 C18 -60.3(2)
C6 C7 C15 C18 66.6(2)
C8 C7 C15 C16 178.36(16)
C6 C7 C15 C16 -54.7(2)
C9 C10 C19 C22 -71.2(2)
C11 C10 C19 C22 60.0(2)
C9 C10 C19 C20 166.94(18)
C11 C10 C19 C20 -61.9(2)
C9 C10 C19 C21 49.2(2)
C11 C10 C19 C21 -179.60(17)
